data_7116757
loop_
_publ_author_name
'Soumitra Agasti'
'Upendra Sharma'
'Togati Naveen'
'Debabrata Maiti'

_publ_section_title
;
 Orthogonal selectivity with cinnamic acids in 3-substituted benzofuran
 synthesis through C-H olefination of phenols
;
_journal_name_full Chem.Commun.
_journal_page_first 5375
_journal_paper_doi 10.1039/C4cc07026G
_journal_volume 51
_journal_year 2015
_chemical_formula_sum 'C15 H11 N O3'
_chemical_formula_weight 253.25
_chemical_name_systematic
; 
 ? 
;
_space_group_IT_number 61
_symmetry_cell_setting orthorhombic
_symmetry_space_group_name_Hall '-P 2ac 2ab'
_symmetry_space_group_name_H-M 'P b c a'
_atom_sites_solution_hydrogens geom
_atom_sites_solution_primary direct
_atom_sites_solution_secondary difmap
_audit_creation_method SHELXL-97
_cell_angle_alpha 90.00
_cell_angle_beta 90.00
_cell_angle_gamma 90.00
_cell_formula_units_Z 8
_cell_length_a 9.890(2)
_cell_length_b 7.3000(15)
_cell_length_c 32.941(7)
_cell_measurement_temperature 173(2)
_cell_volume 2378.2(9)
_computing_cell_refinement 'Bruker XSCANS'
_computing_data_collection 'Bruker XSCANS'
_computing_data_reduction 'Bruker SHELXTL'
_computing_molecular_graphics 'Bruker SHELXTL'
_computing_publication_material 'Bruker SHELXTL'
_computing_structure_refinement 'SHELXL-97 (Sheldrick, 1997)'
_computing_structure_solution 'SHELXS-97 (Sheldrick, 1990)'
_diffrn_ambient_temperature 173(2)
_diffrn_measured_fraction_theta_full 0.999
_diffrn_measured_fraction_theta_max 0.940
_diffrn_measurement_device_type 'Bruker P4'
_diffrn_measurement_method '\w scans'
_diffrn_radiation_monochromator graphite
_diffrn_radiation_source 'fine-focus sealed tube'
_diffrn_radiation_type MoK\a
_diffrn_radiation_wavelength 0.71073
_diffrn_reflns_av_R_equivalents 0.0586
_diffrn_reflns_av_sigmaI/netI 0.0462
_diffrn_reflns_limit_h_max 14
_diffrn_reflns_limit_h_min -12
_diffrn_reflns_limit_k_max 10
_diffrn_reflns_limit_k_min -10
_diffrn_reflns_limit_l_max 47
_diffrn_reflns_limit_l_min -22
_diffrn_reflns_number 22472
_diffrn_reflns_theta_full 25.50
_diffrn_reflns_theta_max 31.29
_diffrn_reflns_theta_min 3.22
_exptl_absorpt_coefficient_mu 0.100
_exptl_absorpt_correction_type none
_exptl_crystal_density_diffrn 1.415
_exptl_crystal_density_method 'not measured'
_exptl_crystal_F_000 1056
_refine_diff_density_max 0.361
_refine_diff_density_min -0.410
_refine_diff_density_rms 0.074
_refine_ls_extinction_method none
_refine_ls_goodness_of_fit_ref 1.130
_refine_ls_hydrogen_treatment mixed
_refine_ls_matrix_type full
_refine_ls_number_parameters 172
_refine_ls_number_reflns 3659
_refine_ls_number_restraints 0
_refine_ls_restrained_S_all 1.130
_refine_ls_R_factor_all 0.0838
_refine_ls_R_factor_gt 0.0722
_refine_ls_shift/su_max 0.000
_refine_ls_shift/su_mean 0.000
_refine_ls_structure_factor_coef Fsqd
_refine_ls_weighting_details 'calc w=1/[\s^2^(Fo^2^)+(0.2000P)^2^+0.0000P] where P=(Fo^2^+2Fc^2^)/3'
_refine_ls_weighting_scheme calc
_refine_ls_wR_factor_gt 0.2655
_refine_ls_wR_factor_ref 0.2808
_reflns_number_gt 3154
_reflns_number_total 3659
_reflns_threshold_expression >2sigma(I)
_cod_data_source_file c4cc07026g2.cif
_cod_data_source_block un
_cod_original_cell_volume 2378.2(8)
_cod_original_sg_symbol_H-M Pbca
_cod_original_formula_sum 'C15 H11 N1 O3'
_cod_database_code 7116757

loop_
_symmetry_equiv_pos_as_xyz
'x, y, z'
'-x+1/2, -y, z+1/2'
'-x, y+1/2, -z+1/2'
'x+1/2, -y+1/2, -z'
'-x, -y, -z'
'x-1/2, y, -z-1/2'
'x, -y-1/2, z-1/2'
'-x-1/2, y-1/2, z'

loop_
_atom_site_label
_atom_site_type_symbol
_atom_site_fract_x
_atom_site_fract_y
_atom_site_fract_z
_atom_site_U_iso_or_equiv
_atom_site_adp_type
_atom_site_occupancy
_atom_site_symmetry_multiplicity
_atom_site_calc_flag
_atom_site_refinement_flags
O3 O 0.10386(14) 0.3517(2) 0.05189(4) 0.0253(4) Uani 1 1 d .
O2 O 0.67793(16) 0.4990(3) 0.11728(4) 0.0464(5) Uani 1 1 d .
O1 O 0.73009(17) 0.3951(3) 0.05824(5) 0.0441(5) Uani 1 1 d .
N2 N 0.64708(17) 0.4364(3) 0.08430(5) 0.0291(4) Uani 1 1 d .
C2 C 0.08833(17) 0.6007(2) 0.24134(5) 0.0193(4) Uani 1 1 d .
C3 C 0.12528(17) 0.5072(2) 0.15873(5) 0.0182(4) Uani 1 1 d .
C4 C 0.20170(17) 0.5032(2) 0.22863(5) 0.0200(4) Uani 1 1 d .
H4 H 0.2680 0.4683 0.2480 0.024 Uiso 1 1 calc R
C5 C 0.01089(17) 0.6044(2) 0.17119(5) 0.0202(4) Uani 1 1 d .
H5 H -0.0554 0.6392 0.1518 0.024 Uiso 1 1 calc R
C6 C -0.00654(18) 0.6504(2) 0.21178(5) 0.0209(4) Uani 1 1 d .
H6 H -0.0847 0.7173 0.2197 0.025 Uiso 1 1 calc R
C7 C 0.24023(19) 0.3633(2) 0.05630(5) 0.0223(4) Uani 1 1 d .
C8 C 0.21981(17) 0.4559(2) 0.18807(5) 0.0195(4) Uani 1 1 d .
H8 H 0.2974 0.3879 0.1803 0.023 Uiso 1 1 calc R
C9 C 0.41020(17) 0.4532(2) 0.10470(5) 0.0204(4) Uani 1 1 d .
H9 H 0.4372 0.5000 0.1304 0.025 Uiso 1 1 calc R
C10 C 0.14624(18) 0.4520(2) 0.11624(5) 0.0200(4) Uani 1 1 d .
C11 C 0.27434(18) 0.4266(2) 0.09515(5) 0.0194(4) Uani 1 1 d .
C12 C 0.50393(18) 0.4087(3) 0.07519(5) 0.0222(4) Uani 1 1 d .
C13 C 0.0694(2) 0.6484(3) 0.28539(5) 0.0237(4) Uani 1 1 d .
H13A H -0.0152 0.7165 0.2888 0.036 Uiso 1 1 calc R
H13B H 0.1454 0.7240 0.2946 0.036 Uiso 1 1 calc R
H13C H 0.0658 0.5357 0.3015 0.036 Uiso 1 1 calc R
C14 C 0.4690(2) 0.3392(3) 0.03694(5) 0.0257(4) Uani 1 1 d .
H14 H 0.5377 0.3076 0.0181 0.031 Uiso 1 1 calc R
C15 C 0.04972(19) 0.4069(3) 0.08870(5) 0.0233(4) Uani 1 1 d .
H15 H -0.0446 0.4126 0.0941 0.028 Uiso 1 1 calc R
C1 C 0.33528(19) 0.3168(3) 0.02676(5) 0.0254(4) Uani 1 1 d .
H1 H 0.3089 0.2718 0.0009 0.030 Uiso 1 1 calc R

loop_
_atom_site_aniso_label
_atom_site_aniso_U_11
_atom_site_aniso_U_22
_atom_site_aniso_U_33
_atom_site_aniso_U_23
_atom_site_aniso_U_13
_atom_site_aniso_U_12
O3 0.0230(7) 0.0327(7) 0.0203(6) -0.0031(5) -0.0015(5) -0.0026(5)
O2 0.0230(8) 0.0874(14) 0.0288(8) -0.0212(8) -0.0004(6) -0.0061(9)
O1 0.0243(8) 0.0776(14) 0.0305(8) -0.0134(8) 0.0075(6) 0.0037(8)
N2 0.0205(8) 0.0427(10) 0.0241(8) -0.0026(7) 0.0033(6) 0.0023(7)
C2 0.0205(9) 0.0173(7) 0.0199(7) -0.0006(6) 0.0039(6) -0.0022(6)
C3 0.0180(8) 0.0176(7) 0.0189(7) 0.0005(6) 0.0011(6) -0.0012(6)
C4 0.0205(8) 0.0189(7) 0.0205(7) -0.0006(6) -0.0002(6) -0.0003(6)
C5 0.0181(8) 0.0188(8) 0.0238(8) 0.0031(6) -0.0004(6) -0.0018(6)
C6 0.0193(8) 0.0179(8) 0.0255(8) 0.0021(6) 0.0041(6) 0.0005(6)
C7 0.0224(9) 0.0236(8) 0.0209(8) -0.0016(6) -0.0034(6) -0.0005(6)
C8 0.0183(8) 0.0192(8) 0.0208(7) -0.0010(6) 0.0017(6) 0.0008(6)
C9 0.0216(9) 0.0222(8) 0.0175(7) -0.0005(6) 0.0008(6) -0.0011(6)
C10 0.0178(8) 0.0210(8) 0.0212(8) 0.0002(6) -0.0006(6) -0.0002(6)
C11 0.0218(9) 0.0189(7) 0.0175(7) -0.0008(6) 0.0002(6) -0.0005(6)
C12 0.0181(9) 0.0287(9) 0.0198(8) 0.0006(6) 0.0010(6) 0.0011(6)
C13 0.0272(9) 0.0222(8) 0.0217(8) -0.0006(6) 0.0039(6) 0.0002(6)
C14 0.0268(10) 0.0308(10) 0.0196(8) -0.0034(7) 0.0035(6) 0.0025(7)
C15 0.0205(9) 0.0283(9) 0.0213(8) -0.0002(6) -0.0008(6) -0.0008(6)
C1 0.0291(10) 0.0298(9) 0.0171(7) -0.0028(6) -0.0016(6) 0.0001(7)

loop_
_atom_type_symbol
_atom_type_description
_atom_type_scat_dispersion_real
_atom_type_scat_dispersion_imag
_atom_type_scat_source
C C 0.0033 0.0016 'International Tables Vol C Tables 4.2.6.8 and 6.1.1.4'
H H 0.0000 0.0000 'International Tables Vol C Tables 4.2.6.8 and 6.1.1.4'
N N 0.0061 0.0033 'International Tables Vol C Tables 4.2.6.8 and 6.1.1.4'
O O 0.0106 0.0060 'International Tables Vol C Tables 4.2.6.8 and 6.1.1.4'

loop_
_geom_angle_atom_site_label_1
_geom_angle_atom_site_label_2
_geom_angle_atom_site_label_3
_geom_angle
C7 O3 C15 105.76(14)
O2 N2 O1 123.34(18)
O2 N2 C12 118.55(16)
O1 N2 C12 118.12(16)
C4 C2 C6 117.59(16)
C4 C2 C13 120.56(16)
C6 C2 C13 121.85(16)
C8 C3 C5 118.36(15)
C8 C3 C10 119.41(15)
C5 C3 C10 122.19(16)
C8 C4 C2 121.27(16)
C8 C4 H4 119.4
C2 C4 H4 119.4
C6 C5 C3 120.41(16)
C6 C5 H5 119.8
C3 C5 H5 119.8
C5 C6 C2 121.55(16)
C5 C6 H6 119.2
C2 C6 H6 119.2
O3 C7 C1 125.38(16)
O3 C7 C11 110.91(15)
C1 C7 C11 123.70(17)
C4 C8 C3 120.80(16)
C4 C8 H8 119.6
C3 C8 H8 119.6
C12 C9 C11 117.08(16)
C12 C9 H9 121.5
C11 C9 H9 121.5
C15 C10 C11 105.19(15)
C15 C10 C3 127.09(17)
C11 C10 C3 127.68(15)
C9 C11 C7 118.95(16)
C9 C11 C10 135.48(15)
C7 C11 C10 105.56(15)
C9 C12 C14 123.49(17)
C9 C12 N2 118.23(16)
C14 C12 N2 118.28(16)
C2 C13 H13A 109.5
C2 C13 H13B 109.5
H13A C13 H13B 109.5
C2 C13 H13C 109.5
H13A C13 H13C 109.5
H13B C13 H13C 109.5
C1 C14 C12 120.01(17)
C1 C14 H14 120.0
C12 C14 H14 120.0
C10 C15 O3 112.57(16)
C10 C15 H15 123.7
O3 C15 H15 123.7
C14 C1 C7 116.70(16)
C14 C1 H1 121.7
C7 C1 H1 121.7

loop_
_geom_bond_atom_site_label_1
_geom_bond_atom_site_label_2
_geom_bond_distance
O3 C7 1.359(2)
O3 C15 1.386(2)
O2 N2 1.218(2)
O1 N2 1.225(2)
N2 C12 1.461(2)
C2 C4 1.392(2)
C2 C6 1.400(2)
C2 C13 1.504(2)
C3 C8 1.396(2)
C3 C5 1.397(2)
C3 C10 1.471(2)
C4 C8 1.392(2)
C4 H4 0.9500
C5 C6 1.389(2)
C5 H5 0.9500
C6 H6 0.9500
C7 C1 1.395(3)
C7 C11 1.402(2)
C8 H8 0.9500
C9 C12 1.382(2)
C9 C11 1.394(2)
C9 H9 0.9500
C10 C15 1.357(2)
C10 C11 1.457(2)
C12 C14 1.402(2)
C13 H13A 0.9800
C13 H13B 0.9800
C13 H13C 0.9800
C14 C1 1.374(3)
C14 H14 0.9500
C15 H15 0.9500
C1 H1 0.9500

loop_
_geom_torsion_atom_site_label_1
_geom_torsion_atom_site_label_2
_geom_torsion_atom_site_label_3
_geom_torsion_atom_site_label_4
_geom_torsion
C6 C2 C4 C8 -0.4(3)
C13 C2 C4 C8 179.14(16)
C8 C3 C5 C6 0.9(3)
C10 C3 C5 C6 178.59(16)
C3 C5 C6 C2 -0.4(3)
C4 C2 C6 C5 0.2(3)
C13 C2 C6 C5 -179.35(16)
C15 O3 C7 C1 178.60(18)
C15 O3 C7 C11 -0.54(19)
C2 C4 C8 C3 0.9(3)
C5 C3 C8 C4 -1.1(3)
C10 C3 C8 C4 -178.88(16)
C8 C3 C10 C15 145.47(19)
C5 C3 C10 C15 -32.2(3)
C8 C3 C10 C11 -31.7(3)
C5 C3 C10 C11 150.61(18)
C12 C9 C11 C7 -2.2(3)
C12 C9 C11 C10 179.31(19)
O3 C7 C11 C9 -177.78(15)
C1 C7 C11 C9 3.1(3)
O3 C7 C11 C10 1.11(19)
C1 C7 C11 C10 -178.05(17)
C15 C10 C11 C9 177.4(2)
C3 C10 C11 C9 -5.0(3)
C15 C10 C11 C7 -1.2(2)
C3 C10 C11 C7 176.44(17)
C11 C9 C12 C14 -0.1(3)
C11 C9 C12 N2 179.64(16)
O2 N2 C12 C9 -0.7(3)
O1 N2 C12 C9 179.28(19)
O2 N2 C12 C14 179.0(2)
O1 N2 C12 C14 -1.0(3)
C9 C12 C14 C1 1.8(3)
N2 C12 C14 C1 -177.95(18)
C11 C10 C15 O3 1.0(2)
C3 C10 C15 O3 -176.71(16)
C7 O3 C15 C10 -0.3(2)
C12 C14 C1 C7 -1.0(3)
O3 C7 C1 C14 179.59(18)
C11 C7 C1 C14 -1.4(3)
